data_2229730
loop_
_publ_author_name
'Herring, Jacob'
'Zeller, Matthias'
'Zaleski, Curtis M.'

_publ_section_title
;
 Bis(tetraethylammonium)
 bis(dimethylformamide)tetrakis(\m-<i>N</i>,2-dioxidobenzene-1-carboximidato)pentacopper(II)
;
_journal_coeditor_code JJ2076
_journal_issue 4
_journal_name_full 'Acta Crystallographica Section E'
_journal_page_first m419
_journal_page_last m420
_journal_paper_doi 10.1107/S1600536811007975
_journal_volume 67
_journal_year 2011
_chemical_formula_iupac '(C8 H20 N)2 [Cu5 (C7 H4 N O3)4 (C3 H7 N O)2]'
_chemical_formula_moiety '2(C8 H20 N +), C34 H30 Cu5 N6 O14 2-)'
_chemical_formula_sum 'C50 H70 Cu5 N8 O14'
_chemical_formula_weight 1325.74
_chemical_name_systematic
;
Bis(tetraethylammonium) bis(dimethylformamide)tetrakis(\m-<i>N</i>,2-\
dioxidobenzene-1-carboximidato)pentacopper(II)
;
_space_group_IT_number 61
_symmetry_cell_setting orthorhombic
_symmetry_space_group_name_Hall '-P 2ac 2ab'
_symmetry_space_group_name_H-M 'P b c a'
_atom_sites_solution_hydrogens geom
_atom_sites_solution_primary direct
_atom_sites_solution_secondary difmap
_audit_creation_method SHELXL-97
_cell_angle_alpha 90.00
_cell_angle_beta 90.00
_cell_angle_gamma 90.00
_cell_formula_units_Z 4
_cell_length_a 16.641(3)
_cell_length_b 13.616(2)
_cell_length_c 23.238(4)
_cell_measurement_reflns_used 9969
_cell_measurement_temperature 100(2)
_cell_measurement_theta_max 28.22
_cell_measurement_theta_min 2.44
_cell_volume 5265.4(15)
_computing_cell_refinement 'APEX2 (Bruker, 2009)'
_computing_data_collection 'APEX2 (Bruker, 2009)'
_computing_data_reduction 'APEX2 (Bruker, 2009)'
_computing_molecular_graphics 'SHELXTL (Sheldrick, 2008)'
_computing_publication_material 'SHELXL97 (Sheldrick, 2008)'
_computing_structure_refinement 'SHELXL97 (Sheldrick, 2008)'
_computing_structure_solution 'SHELXS97 (Sheldrick, 2008)'
_diffrn_ambient_temperature 100(2)
_diffrn_measured_fraction_theta_full 1.000
_diffrn_measured_fraction_theta_max 0.956
_diffrn_measurement_device_type 'Bruker SMART APEX CCD'
_diffrn_measurement_method \w
_diffrn_radiation_monochromator graphite
_diffrn_radiation_source 'fine-focus sealed tube'
_diffrn_radiation_type MoK\a
_diffrn_radiation_wavelength 0.71073
_diffrn_reflns_av_R_equivalents 0.0548
_diffrn_reflns_av_sigmaI/netI 0.0475
_diffrn_reflns_limit_h_max 24
_diffrn_reflns_limit_h_min -24
_diffrn_reflns_limit_k_max 19
_diffrn_reflns_limit_k_min -19
_diffrn_reflns_limit_l_max 33
_diffrn_reflns_limit_l_min -31
_diffrn_reflns_number 51635
_diffrn_reflns_theta_full 28.00
_diffrn_reflns_theta_max 31.43
_diffrn_reflns_theta_min 2.12
_diffrn_standards_number 0
_exptl_absorpt_coefficient_mu 2.063
_exptl_absorpt_correction_T_max 0.7463
_exptl_absorpt_correction_T_min 0.5884
_exptl_absorpt_correction_type multi-scan
_exptl_absorpt_process_details '(APEX2; Bruker, 2009)'
_exptl_crystal_colour black
_exptl_crystal_density_diffrn 1.672
_exptl_crystal_density_method 'not measured'
_exptl_crystal_description block
_exptl_crystal_F_000 2732
_exptl_crystal_size_max 0.45
_exptl_crystal_size_mid 0.40
_exptl_crystal_size_min 0.29
_refine_diff_density_max 0.474
_refine_diff_density_min -0.347
_refine_ls_extinction_method none
_refine_ls_goodness_of_fit_ref 1.118
_refine_ls_hydrogen_treatment constr
_refine_ls_matrix_type full
_refine_ls_number_constraints 3
_refine_ls_number_parameters 631
_refine_ls_number_reflns 8316
_refine_ls_number_restraints 101
_refine_ls_restrained_S_all 1.112
_refine_ls_R_factor_all 0.0635
_refine_ls_R_factor_gt 0.0427
_refine_ls_shift/su_max 0.002
_refine_ls_shift/su_mean 0.000
_refine_ls_structure_factor_coef Fsqd
_refine_ls_weighting_details 'calc w=1/[\s^2^(Fo^2^)+(0.0000P)^2^+7.2598P] where P=(Fo^2^+2Fc^2^)/3'
_refine_ls_weighting_scheme calc
_refine_ls_wR_factor_gt 0.0958
_refine_ls_wR_factor_ref 0.1037
_reflns_number_gt 6387
_reflns_number_total 8316
_reflns_threshold_expression I>2\s(I)
_cod_data_source_file jj2076.cif
_cod_data_source_block I
_cod_database_code 2229730
_cod_database_fobs_code 2229730

loop_
_symmetry_equiv_pos_as_xyz
'x, y, z'
'-x+1/2, -y, z+1/2'
'x+1/2, -y+1/2, -z'
'-x, y+1/2, -z+1/2'
'-x, -y, -z'
'x-1/2, y, -z-1/2'
'-x-1/2, y-1/2, z'
'x, -y-1/2, z-1/2'

loop_
_atom_site_type_symbol
_atom_site_label
_atom_site_fract_x
_atom_site_fract_y
_atom_site_fract_z
_atom_site_U_iso_or_equiv
_atom_site_adp_type
_atom_site_calc_flag
_atom_site_refinement_flags
_atom_site_occupancy
_atom_site_disorder_assembly
_atom_site_disorder_group
Cu Cu1 0.5000 0.5000 0.5000 0.02182(9) Uani d S 1 . .
Cu Cu2 0.57625(3) 0.41430(3) 0.616568(19) 0.02373(11) Uani d PD 0.6215(7) . 1
O O1 0.41463(15) 0.57229(17) 0.46572(10) 0.0221(5) Uani d PD 0.6215(7) . 1
N N1 0.3913(12) 0.6588(11) 0.4928(5) 0.0215(16) Uani d PD 0.6215(7) . 1
C C1 0.3635(2) 0.7238(3) 0.45496(15) 0.0231(7) Uani d PD 0.6215(7) . 1
O O2 0.36367(16) 0.7058(2) 0.40009(11) 0.0269(5) Uani d PD 0.6215(7) . 1
C C2 0.33280(17) 0.81957(17) 0.4762(2) 0.0211(8) Uani d PGD 0.6215(7) . 1
C C3 0.3010(2) 0.8806(3) 0.43404(12) 0.0292(10) Uani d PGD 0.6215(7) . 1
H H3 0.3017 0.8607 0.3949 0.035 Uiso calc PR 0.6215(7) . 1
C C4 0.2680(3) 0.9708(3) 0.44919(16) 0.0366(14) Uani d PGD 0.6215(7) . 1
H H4 0.2463 1.0125 0.4204 0.044 Uiso calc PR 0.6215(7) . 1
C C5 0.2669(3) 0.9999(2) 0.50651(19) 0.0390(15) Uani d PGD 0.6215(7) . 1
H H5 0.2444 1.0616 0.5169 0.047 Uiso calc PR 0.6215(7) . 1
C C6 0.2988(3) 0.9389(3) 0.54869(12) 0.0290(9) Uani d PGD 0.6215(7) . 1
H H6 0.2980 0.9588 0.5879 0.035 Uiso calc PR 0.6215(7) . 1
C C7 0.33169(17) 0.8487(2) 0.53355(16) 0.0240(8) Uani d PGD 0.6215(7) . 1
O O3 0.35984(17) 0.7964(2) 0.57879(12) 0.0292(6) Uani d PD 0.6215(7) . 1
Cu Cu3 0.41466(3) 0.67697(3) 0.573321(18) 0.02160(11) Uani d PD 0.6215(7) . 1
O O4 0.49116(17) 0.57526(19) 0.56729(11) 0.0294(6) Uani d PD 0.6215(7) . 1
N N2 0.5163(9) 0.5344(12) 0.6212(5) 0.024(2) Uani d PD 0.6215(7) . 1
C C8 0.4843(2) 0.5834(3) 0.66324(15) 0.0240(7) Uani d PD 0.6215(7) . 1
O O5 0.43610(16) 0.65689(19) 0.65495(11) 0.0265(5) Uani d PD 0.6215(7) . 1
C C9 0.5018(2) 0.5490(3) 0.72258(11) 0.0232(8) Uani d PGD 0.6215(7) . 1
C C10 0.4681(2) 0.6052(2) 0.7663(2) 0.0293(11) Uani d PGD 0.6215(7) . 1
H H10 0.4391 0.6633 0.7572 0.035 Uiso calc PR 0.6215(7) . 1
C C11 0.4768(3) 0.5765(3) 0.82335(16) 0.0412(16) Uani d PGD 0.6215(7) . 1
H H11 0.4538 0.6149 0.8532 0.049 Uiso calc PR 0.6215(7) . 1
C C12 0.5193(3) 0.4915(4) 0.83670(10) 0.0396(17) Uani d PGD 0.6215(7) . 1
H H12 0.5252 0.4719 0.8757 0.047 Uiso calc PR 0.6215(7) . 1
C C13 0.5530(2) 0.4353(2) 0.7930(2) 0.0305(10) Uani d PGD 0.6215(7) . 1
H H13 0.5819 0.3773 0.8021 0.037 Uiso calc PR 0.6215(7) . 1
C C14 0.54424(19) 0.4641(3) 0.73593(15) 0.0265(8) Uani d PGD 0.6215(7) . 1
O O6 0.58043(19) 0.4037(2) 0.69748(12) 0.0336(6) Uani d PD 0.6215(7) . 1
Cu Cu2B 0.39897(4) 0.64754(5) 0.42099(3) 0.02356(18) Uani d PD 0.3785(7) . 2
O O1B 0.5618(2) 0.4844(3) 0.56838(16) 0.0223(8) Uani d PD 0.3785(7) . 2
N N1B 0.5321(13) 0.5252(18) 0.6190(8) 0.022(3) Uani d PD 0.3785(7) . 2
C C1B 0.5508(3) 0.4708(4) 0.6645(2) 0.0225(11) Uani d PD 0.3785(7) . 2
O O2B 0.5924(3) 0.3906(3) 0.6598(2) 0.0304(10) Uani d PD 0.3785(7) . 2
C C2B 0.5244(3) 0.5036(5) 0.72271(17) 0.0189(12) Uani d PGD 0.3785(7) . 2
C C3B 0.5475(4) 0.4426(3) 0.7677(3) 0.0265(16) Uani d PGD 0.3785(7) . 2
H H3B 0.5775 0.3847 0.7600 0.032 Uiso calc PR 0.3785(7) . 2
C C4B 0.5269(6) 0.4664(5) 0.8240(2) 0.037(3) Uani d PGD 0.3785(7) . 2
H H4B 0.5427 0.4247 0.8547 0.045 Uiso calc PR 0.3785(7) . 2
C C5B 0.4830(6) 0.5511(6) 0.83522(17) 0.038(3) Uani d PGD 0.3785(7) . 2
H H5B 0.4689 0.5673 0.8737 0.045 Uiso calc PR 0.3785(7) . 2
C C6B 0.4598(4) 0.6121(4) 0.7902(3) 0.0236(14) Uani d PGD 0.3785(7) . 2
H H6B 0.4299 0.6700 0.7979 0.028 Uiso calc PR 0.3785(7) . 2
C C7B 0.4805(3) 0.5883(4) 0.7340(2) 0.0212(12) Uani d PGD 0.3785(7) . 2
O O3B 0.4532(3) 0.6525(3) 0.69378(19) 0.0265(9) Uani d PD 0.3785(7) . 2
Cu Cu3B 0.45480(4) 0.63044(5) 0.61447(3) 0.02077(18) Uani d PD 0.3785(7) . 2
O O4B 0.4357(3) 0.5941(3) 0.53712(17) 0.0242(8) Uani d PD 0.3785(7) . 2
N N2B 0.394(2) 0.6670(17) 0.5039(8) 0.021(3) Uani d PD 0.3785(7) . 2
C C8B 0.3775(3) 0.7426(4) 0.5357(2) 0.0235(11) Uani d PD 0.3785(7) . 2
O O5B 0.3936(3) 0.7458(3) 0.58976(17) 0.0247(9) Uani d PD 0.3785(7) . 2
C C9B 0.3388(3) 0.8271(3) 0.5066(3) 0.0192(12) Uani d PGD 0.3785(7) . 2
C C10B 0.3119(4) 0.9002(5) 0.54365(16) 0.0270(16) Uani d PGD 0.3785(7) . 2
H H10B 0.3188 0.8932 0.5840 0.032 Uiso calc PR 0.3785(7) . 2
C C11B 0.2749(5) 0.9836(5) 0.5216(3) 0.036(2) Uani d PGD 0.3785(7) . 2
H H11B 0.2565 1.0336 0.5469 0.044 Uiso calc PR 0.3785(7) . 2
C C12B 0.2647(5) 0.9939(4) 0.4625(3) 0.032(2) Uani d PGD 0.3785(7) . 2
H H12B 0.2394 1.0509 0.4474 0.039 Uiso calc PR 0.3785(7) . 2
C C13B 0.2916(4) 0.9207(4) 0.42551(17) 0.0266(14) Uani d PGD 0.3785(7) . 2
H H13B 0.2847 0.9277 0.3851 0.032 Uiso calc PR 0.3785(7) . 2
C C14B 0.3286(3) 0.8373(3) 0.4476(3) 0.0206(12) Uani d PGD 0.3785(7) . 2
O O6B 0.3489(3) 0.7691(3) 0.40768(19) 0.0322(10) Uani d PD 0.3785(7) . 2
N N3 0.80044(11) 0.22899(15) 0.27205(9) 0.0278(4) Uani d . 1 . .
C C15 0.85084(18) 0.2867(2) 0.31451(14) 0.0294(7) Uani d PD 0.759(3) A 1
H H15A 0.8953 0.2444 0.3282 0.035 Uiso calc PR 0.759(3) A 1
H H15B 0.8751 0.3434 0.2942 0.035 Uiso calc PR 0.759(3) A 1
C C16 0.8052(4) 0.3239(9) 0.3657(3) 0.0357(17) Uani d PD 0.759(3) A 1
H H16A 0.7610 0.3660 0.3528 0.054 Uiso calc PR 0.759(3) A 1
H H16B 0.8414 0.3619 0.3905 0.054 Uiso calc PR 0.759(3) A 1
H H16C 0.7835 0.2682 0.3874 0.054 Uiso calc PR 0.759(3) A 1
C C17 0.73347(18) 0.2923(2) 0.24704(16) 0.0324(8) Uani d PD 0.759(3) A 1
H H17A 0.7047 0.2535 0.2175 0.039 Uiso calc PR 0.759(3) A 1
H H17B 0.6946 0.3072 0.2781 0.039 Uiso calc PR 0.759(3) A 1
C C18 0.7599(3) 0.3870(4) 0.2205(2) 0.0417(12) Uani d PD 0.759(3) A 1
H H18A 0.7867 0.4275 0.2496 0.063 Uiso calc PR 0.759(3) A 1
H H18B 0.7130 0.4222 0.2055 0.063 Uiso calc PR 0.759(3) A 1
H H18C 0.7975 0.3735 0.1890 0.063 Uiso calc PR 0.759(3) A 1
C C19 0.85842(19) 0.1995(3) 0.22333(15) 0.0349(8) Uani d PD 0.759(3) A 1
H H19A 0.8831 0.2598 0.2074 0.042 Uiso calc PR 0.759(3) A 1
H H19B 0.9021 0.1591 0.2399 0.042 Uiso calc PR 0.759(3) A 1
C C20 0.8199(4) 0.1429(4) 0.1748(3) 0.0452(13) Uani d PD 0.759(3) A 1
H H20A 0.7895 0.0875 0.1905 0.068 Uiso calc PR 0.759(3) A 1
H H20B 0.8617 0.1183 0.1488 0.068 Uiso calc PR 0.759(3) A 1
H H20C 0.7835 0.1863 0.1535 0.068 Uiso calc PR 0.759(3) A 1
C C21 0.7619(2) 0.1412(2) 0.29905(17) 0.0368(8) Uani d PD 0.759(3) A 1
H H21A 0.7276 0.1084 0.2700 0.044 Uiso calc PR 0.759(3) A 1
H H21B 0.7266 0.1635 0.3307 0.044 Uiso calc PR 0.759(3) A 1
C C22 0.8207(6) 0.0671(5) 0.3226(3) 0.0457(15) Uani d PD 0.759(3) A 1
H H22A 0.8544 0.0421 0.2913 0.069 Uiso calc PR 0.759(3) A 1
H H22B 0.7912 0.0126 0.3402 0.069 Uiso calc PR 0.759(3) A 1
H H22C 0.8547 0.0986 0.3517 0.069 Uiso calc PR 0.759(3) A 1
C C15B 0.7458(6) 0.1682(8) 0.2338(4) 0.030(2) Uani d PD 0.241(3) A 2
H H15C 0.7221 0.1141 0.2566 0.035 Uiso calc PR 0.241(3) A 2
H H15D 0.7014 0.2100 0.2195 0.035 Uiso calc PR 0.241(3) A 2
C C16B 0.7909(12) 0.1255(15) 0.1830(7) 0.042(4) Uani d PD 0.241(3) A 2
H H16D 0.8144 0.1789 0.1602 0.064 Uiso calc PR 0.241(3) A 2
H H16E 0.7537 0.0877 0.1589 0.064 Uiso calc PR 0.241(3) A 2
H H16F 0.8338 0.0823 0.1969 0.064 Uiso calc PR 0.241(3) A 2
C C17B 0.8620(6) 0.1601(8) 0.3017(5) 0.032(2) Uani d PD 0.241(3) A 2
H H17C 0.8985 0.1344 0.2717 0.038 Uiso calc PR 0.241(3) A 2
H H17D 0.8948 0.2005 0.3282 0.038 Uiso calc PR 0.241(3) A 2
C C18B 0.830(2) 0.0743(18) 0.3351(12) 0.0457(15) Uani d PD 0.241(3) A 2
H H18D 0.7952 0.0979 0.3660 0.069 Uiso calc PR 0.241(3) A 2
H H18E 0.8753 0.0376 0.3518 0.069 Uiso calc PR 0.241(3) A 2
H H18F 0.7997 0.0312 0.3094 0.069 Uiso calc PR 0.241(3) A 2
C C19B 0.7420(6) 0.2669(7) 0.3214(4) 0.029(2) Uani d PD 0.241(3) A 2
H H19C 0.7018 0.3114 0.3040 0.035 Uiso calc PR 0.241(3) A 2
H H19D 0.7126 0.2098 0.3374 0.035 Uiso calc PR 0.241(3) A 2
C C20B 0.7826(14) 0.320(3) 0.3702(11) 0.036(5) Uani d PD 0.241(3) A 2
H H20D 0.8125 0.2728 0.3938 0.055 Uiso calc PR 0.241(3) A 2
H H20E 0.7421 0.3528 0.3939 0.055 Uiso calc PR 0.241(3) A 2
H H20F 0.8199 0.3690 0.3546 0.055 Uiso calc PR 0.241(3) A 2
C C21B 0.8441(6) 0.3090(8) 0.2448(5) 0.036(2) Uani d PD 0.241(3) A 2
H H21C 0.8844 0.2807 0.2182 0.043 Uiso calc PR 0.241(3) A 2
H H21D 0.8736 0.3457 0.2749 0.043 Uiso calc PR 0.241(3) A 2
C C22B 0.7923(9) 0.3799(13) 0.2118(8) 0.043(4) Uani d PD 0.241(3) A 2
H H22D 0.7521 0.3434 0.1896 0.064 Uiso calc PR 0.241(3) A 2
H H22E 0.8259 0.4185 0.1856 0.064 Uiso calc PR 0.241(3) A 2
H H22F 0.7650 0.4241 0.2388 0.064 Uiso calc PR 0.241(3) A 2
O O7 0.4383(10) 0.3329(7) 0.5707(5) 0.046(2) Uani d PDU 0.537(7) B 1
C C23 0.4581(3) 0.2485(4) 0.5501(2) 0.0402(15) Uani d PD 0.537(7) B 1
H H23 0.4947 0.2087 0.5711 0.048 Uiso calc PR 0.537(7) B 1
N N4 0.4289(7) 0.2151(9) 0.5002(5) 0.0320(13) Uani d PD 0.537(7) B 1
C C24 0.3656(4) 0.2678(5) 0.4701(4) 0.0466(16) Uani d PD 0.537(7) B 1
H H24A 0.3179 0.2259 0.4672 0.070 Uiso calc PR 0.537(7) B 1
H H24B 0.3842 0.2852 0.4314 0.070 Uiso calc PR 0.537(7) B 1
H H24C 0.3522 0.3277 0.4914 0.070 Uiso calc PR 0.537(7) B 1
C C25 0.4551(4) 0.1234(4) 0.4765(4) 0.0528(19) Uani d PD 0.537(7) B 1
H H25A 0.4099 0.0772 0.4756 0.079 Uiso calc PR 0.537(7) B 1
H H25B 0.4983 0.0963 0.5003 0.079 Uiso calc PR 0.537(7) B 1
H H25C 0.4749 0.1339 0.4372 0.079 Uiso calc PR 0.537(7) B 1
O O7B 0.4483(11) 0.3087(10) 0.5815(6) 0.046(2) Uani d PD 0.463(7) B 2
C C23B 0.4126(4) 0.3086(5) 0.5331(4) 0.052(2) Uani d PD 0.463(7) B 2
H H23B 0.3855 0.3664 0.5210 0.062 Uiso calc PR 0.463(7) B 2
N N4B 0.4120(9) 0.2298(11) 0.4988(6) 0.0320(13) Uani d PD 0.463(7) B 2
C C24B 0.4578(4) 0.1433(6) 0.5139(4) 0.0451(18) Uani d PD 0.463(7) B 2
H H24D 0.4937 0.1260 0.4820 0.068 Uiso calc PR 0.463(7) B 2
H H24E 0.4211 0.0886 0.5215 0.068 Uiso calc PR 0.463(7) B 2
H H24F 0.4898 0.1568 0.5484 0.068 Uiso calc PR 0.463(7) B 2
C C25B 0.3773(6) 0.2329(10) 0.4413(4) 0.069(3) Uani d PD 0.463(7) B 2
H H25D 0.3255 0.1988 0.4414 0.104 Uiso calc PR 0.463(7) B 2
H H25E 0.4138 0.2007 0.4141 0.104 Uiso calc PR 0.463(7) B 2
H H25F 0.3693 0.3015 0.4297 0.104 Uiso calc PR 0.463(7) B 2

loop_
_atom_site_aniso_label
_atom_site_aniso_U_11
_atom_site_aniso_U_22
_atom_site_aniso_U_33
_atom_site_aniso_U_12
_atom_site_aniso_U_13
_atom_site_aniso_U_23
Cu1 0.02558(18) 0.02169(17) 0.01818(17) 0.00622(14) -0.00229(14) -0.00452(14)
Cu2 0.0274(2) 0.0264(2) 0.0174(2) 0.00638(17) -0.00076(17) -0.00123(16)
O1 0.0262(12) 0.0207(11) 0.0193(12) 0.0034(9) 0.0006(10) -0.0032(9)
N1 0.024(2) 0.020(3) 0.021(4) 0.003(2) 0.005(3) -0.005(3)
C1 0.0205(15) 0.0266(17) 0.0222(17) 0.0000(13) -0.0007(13) 0.0018(13)
O2 0.0312(13) 0.0285(14) 0.0210(13) 0.0084(11) -0.0037(10) 0.0003(11)
C2 0.0214(17) 0.0212(17) 0.021(2) 0.0031(13) 0.0021(19) -0.003(2)
C3 0.027(2) 0.030(3) 0.030(2) 0.008(2) -0.0025(17) 0.0045(19)
C4 0.035(3) 0.034(3) 0.041(3) 0.008(2) 0.002(2) 0.014(3)
C5 0.034(3) 0.024(2) 0.059(4) 0.0123(19) 0.004(3) -0.003(3)
C6 0.033(2) 0.024(2) 0.030(2) 0.008(2) 0.0035(18) -0.002(2)
C7 0.0216(18) 0.022(2) 0.029(3) 0.0071(15) 0.0063(16) -0.0052(16)
O3 0.0387(15) 0.0248(13) 0.0243(14) 0.0118(12) -0.0002(11) -0.0041(11)
Cu3 0.0256(2) 0.0206(2) 0.0186(2) 0.00376(16) 0.00108(16) -0.00308(16)
O4 0.0437(16) 0.0300(13) 0.0145(12) 0.0152(12) -0.0006(11) -0.0010(10)
N2 0.030(6) 0.030(2) 0.012(2) 0.008(3) 0.000(2) -0.0020(19)
C8 0.0219(16) 0.0274(17) 0.0227(17) -0.0002(13) 0.0011(13) -0.0028(14)
O5 0.0326(14) 0.0301(13) 0.0168(13) 0.0083(11) 0.0012(10) -0.0073(10)
C9 0.019(2) 0.034(3) 0.0162(18) 0.0028(16) 0.0008(15) -0.0052(19)
C10 0.0193(19) 0.040(2) 0.028(3) -0.0006(16) 0.004(2) -0.007(2)
C11 0.027(3) 0.066(4) 0.031(3) -0.001(3) 0.008(2) -0.018(3)
C12 0.026(3) 0.074(5) 0.019(2) -0.006(3) -0.0004(18) 0.003(3)
C13 0.022(2) 0.048(3) 0.022(2) 0.0043(17) -0.001(2) 0.001(2)
C14 0.0218(19) 0.041(3) 0.017(2) -0.0017(18) -0.0054(16) 0.0034(17)
O6 0.0455(17) 0.0390(16) 0.0162(14) 0.0137(13) -0.0015(12) -0.0011(11)
Cu2B 0.0292(4) 0.0255(3) 0.0160(3) 0.0097(3) -0.0015(3) -0.0015(3)
O1B 0.027(2) 0.026(2) 0.0142(18) 0.0063(16) 0.0035(15) -0.0003(15)
N1B 0.018(7) 0.031(7) 0.017(4) -0.002(4) 0.006(3) -0.009(3)
C1B 0.022(3) 0.028(3) 0.018(3) 0.002(2) -0.003(2) -0.003(2)
O2B 0.038(3) 0.030(2) 0.023(2) 0.0163(19) -0.0105(19) -0.0007(18)
C2B 0.022(3) 0.028(4) 0.006(3) 0.004(3) -0.002(2) 0.003(3)
C3B 0.025(3) 0.032(3) 0.023(4) 0.008(2) -0.016(4) 0.003(4)
C4B 0.040(5) 0.042(5) 0.030(5) -0.004(4) -0.014(4) 0.015(5)
C5B 0.026(5) 0.076(7) 0.011(3) -0.014(5) 0.005(3) -0.012(4)
C6B 0.017(3) 0.034(3) 0.019(4) 0.003(2) 0.000(3) 0.000(3)
C7B 0.016(3) 0.033(4) 0.015(4) 0.003(2) 0.001(2) -0.009(3)
O3B 0.033(2) 0.025(2) 0.022(2) 0.0069(17) 0.0005(18) -0.0056(17)
Cu3B 0.0239(3) 0.0214(3) 0.0170(3) 0.0056(3) -0.0010(3) -0.0019(3)
O4B 0.032(2) 0.0220(19) 0.019(2) 0.0105(16) -0.0009(16) 0.0014(16)
N2B 0.030(5) 0.016(5) 0.017(6) 0.011(4) 0.004(5) 0.000(4)
C8B 0.025(3) 0.024(3) 0.022(3) 0.004(2) -0.001(2) 0.004(2)
O5B 0.033(2) 0.022(2) 0.019(2) 0.0075(18) 0.0000(17) -0.0046(16)
C9B 0.024(3) 0.016(3) 0.018(3) 0.009(2) 0.004(3) -0.006(3)
C10B 0.036(4) 0.027(4) 0.018(3) 0.012(3) 0.004(3) -0.010(3)
C11B 0.047(6) 0.032(5) 0.030(4) 0.005(4) 0.006(4) -0.016(4)
C12B 0.030(4) 0.016(3) 0.050(6) 0.013(3) -0.007(4) 0.002(4)
C13B 0.032(4) 0.023(4) 0.025(3) 0.008(3) 0.001(3) -0.003(3)
C14B 0.022(3) 0.026(3) 0.014(3) 0.005(2) -0.003(3) 0.002(2)
O6B 0.047(3) 0.028(2) 0.021(2) 0.015(2) -0.0022(19) -0.0002(18)
N3 0.0189(8) 0.0309(10) 0.0337(11) 0.0012(7) -0.0027(8) -0.0086(8)
C15 0.0238(14) 0.0309(15) 0.0336(17) -0.0045(12) -0.0062(12) -0.0050(13)
C16 0.037(4) 0.036(3) 0.034(3) 0.003(3) -0.003(3) -0.008(2)
C17 0.0210(14) 0.0342(16) 0.0420(19) 0.0067(12) -0.0070(13) -0.0128(14)
C18 0.043(3) 0.040(2) 0.042(3) 0.013(2) -0.005(2) -0.0051(18)
C19 0.0244(15) 0.0441(19) 0.0361(19) 0.0099(13) 0.0027(13) -0.0090(15)
C20 0.053(4) 0.044(3) 0.038(3) 0.007(2) 0.000(2) -0.014(2)
C21 0.0337(17) 0.0285(16) 0.048(2) -0.0082(13) 0.0070(15) -0.0092(15)
C22 0.056(3) 0.0320(18) 0.050(4) 0.0023(16) -0.003(3) -0.002(2)
C15B 0.020(4) 0.035(5) 0.034(5) 0.003(4) -0.009(4) -0.006(4)
C16B 0.058(12) 0.048(9) 0.021(6) -0.011(8) 0.006(7) -0.008(5)
C17B 0.024(5) 0.037(5) 0.035(6) 0.011(4) -0.001(4) 0.003(4)
C18B 0.056(3) 0.0320(18) 0.050(4) 0.0023(16) -0.003(3) -0.002(2)
C19B 0.025(4) 0.028(5) 0.034(5) 0.008(4) -0.001(4) -0.006(4)
C20B 0.042(13) 0.032(7) 0.036(8) -0.014(12) 0.007(9) -0.016(6)
C21B 0.029(5) 0.042(6) 0.037(6) -0.006(4) -0.009(4) 0.004(5)
C22B 0.039(9) 0.043(8) 0.045(9) -0.003(7) -0.005(8) 0.012(7)
O7 0.040(4) 0.053(5) 0.046(4) -0.009(4) 0.006(3) -0.013(3)
C23 0.030(2) 0.049(3) 0.041(3) -0.012(2) 0.009(2) 0.007(2)
N4 0.015(5) 0.041(4) 0.0400(15) 0.004(2) 0.006(2) -0.005(2)
C24 0.033(3) 0.051(4) 0.055(4) -0.007(2) -0.010(3) -0.006(3)
C25 0.037(3) 0.042(3) 0.079(6) 0.000(2) 0.010(3) -0.018(3)
O7B 0.040(4) 0.053(5) 0.046(4) -0.009(4) 0.006(3) -0.013(3)
C23B 0.036(4) 0.044(4) 0.075(6) -0.009(3) 0.026(4) 0.005(4)
N4B 0.015(5) 0.041(4) 0.0400(15) 0.004(2) 0.006(2) -0.005(2)
C24B 0.035(3) 0.045(4) 0.056(5) -0.005(3) 0.005(3) 0.002(3)
C25B 0.059(5) 0.110(9) 0.039(5) -0.014(5) -0.014(4) 0.017(5)

loop_
_atom_type_symbol
_atom_type_description
_atom_type_scat_dispersion_real
_atom_type_scat_dispersion_imag
_atom_type_scat_source
C C 0.0033 0.0016 'International Tables Vol C Tables 4.2.6.8 and 6.1.1.4'
H H 0.0000 0.0000 'International Tables Vol C Tables 4.2.6.8 and 6.1.1.4'
Cu Cu 0.3201 1.2651 'International Tables Vol C Tables 4.2.6.8 and 6.1.1.4'
N N 0.0061 0.0033 'International Tables Vol C Tables 4.2.6.8 and 6.1.1.4'
O O 0.0106 0.0060 'International Tables Vol C Tables 4.2.6.8 and 6.1.1.4'

loop_
_geom_angle_atom_site_label_1
_geom_angle_atom_site_label_2
_geom_angle_atom_site_label_3
_geom_angle_site_symmetry_1
_geom_angle_site_symmetry_3
_geom_angle
_geom_angle_publ_flag
O4 Cu1 O4 5_666 . 179.9970(10) ?
O4 Cu1 O4B 5_666 . 143.14(14) ?
O4 Cu1 O4B . . 36.86(14) ?
O4 Cu1 O4B 5_666 5_666 36.86(14) ?
O4 Cu1 O4B . 5_666 143.14(14) ?
O4B Cu1 O4B . 5_666 179.9980(10) ?
O4 Cu1 O1 5_666 . 89.55(11) ?
O4 Cu1 O1 . . 90.45(11) ?
O4B Cu1 O1 . . 54.15(14) ?
O4B Cu1 O1 5_666 . 125.84(14) ?
O4 Cu1 O1 5_666 5_666 90.45(11) ?
O4 Cu1 O1 . 5_666 89.55(11) ?
O4B Cu1 O1 . 5_666 125.84(14) ?
O4B Cu1 O1 5_666 5_666 54.16(14) ?
O1 Cu1 O1 . 5_666 179.9980(10) ?
O4 Cu1 O1B 5_666 . 126.32(14) ?
O4 Cu1 O1B . . 53.67(14) ?
O4B Cu1 O1B . . 90.03(17) ?
O4B Cu1 O1B 5_666 . 89.97(17) ?
O1 Cu1 O1B . . 144.09(13) ?
O1 Cu1 O1B 5_666 . 35.91(13) ?
O4 Cu1 O1B 5_666 5_666 53.68(14) ?
O4 Cu1 O1B . 5_666 126.33(14) ?
O4B Cu1 O1B . 5_666 89.97(17) ?
O4B Cu1 O1B 5_666 5_666 90.03(17) ?
O1 Cu1 O1B . 5_666 35.91(13) ?
O1 Cu1 O1B 5_666 5_666 144.09(13) ?
O1B Cu1 O1B . 5_666 179.9990(10) ?
O6 Cu2 N2 . . 91.7(3) ?
O6 Cu2 O1 . 5_666 173.29(12) ?
N2 Cu2 O1 . 5_666 90.9(3) ?
O6 Cu2 O2 . 5_666 96.57(11) ?
N2 Cu2 O2 . 5_666 171.8(3) ?
O1 Cu2 O2 5_666 5_666 80.94(10) ?
N1 O1 Cu1 . . 117.2(6) ?
N1 O1 Cu2 . 5_666 113.0(6) ?
Cu1 O1 Cu2 . 5_666 113.93(12) ?
C1 N1 O1 . . 111.1(8) ?
C1 N1 Cu3 . . 128.8(8) ?
O1 N1 Cu3 . . 119.5(8) ?
O2 C1 N1 . . 121.6(6) ?
O2 C1 C2 . . 119.5(3) ?
N1 C1 C2 . . 118.9(6) ?
C1 O2 Cu2 . 5_666 110.7(2) ?
C3 C2 C7 . . 120.0 ?
C3 C2 C1 . . 114.9(3) ?
C7 C2 C1 . . 125.0(3) ?
C4 C3 C2 . . 120.0 ?
C4 C3 H3 . . 120.0 ?
C2 C3 H3 . . 120.0 ?
C3 C4 C5 . . 120.0 ?
C3 C4 H4 . . 120.0 ?
C5 C4 H4 . . 120.0 ?
C6 C5 C4 . . 120.0 ?
C6 C5 H5 . . 120.0 ?
C4 C5 H5 . . 120.0 ?
C7 C6 C5 . . 120.0 ?
C7 C6 H6 . . 120.0 ?
C5 C6 H6 . . 120.0 ?
O3 C7 C6 . . 113.9(3) ?
O3 C7 C2 . . 126.1(3) ?
C6 C7 C2 . . 120.0 ?
C7 O3 Cu3 . . 125.0(2) ?
O3 Cu3 O4 . . 166.74(13) ?
O3 Cu3 N1 . . 94.6(4) ?
O4 Cu3 N1 . . 88.3(4) ?
O3 Cu3 O5 . . 98.35(11) ?
O4 Cu3 O5 . . 81.13(11) ?
N1 Cu3 O5 . . 164.5(5) ?
N2 O4 Cu1 . . 119.6(6) ?
N2 O4 Cu3 . . 114.7(5) ?
Cu1 O4 Cu3 . . 121.07(14) ?
C8 N2 O4 . . 109.8(8) ?
C8 N2 Cu2 . . 133.9(8) ?
O4 N2 Cu2 . . 115.7(7) ?
O5 C8 N2 . . 122.6(6) ?
O5 C8 C9 . . 120.2(3) ?
N2 C8 C9 . . 117.2(6) ?
C8 O5 Cu3 . . 111.5(2) ?
C10 C9 C14 . . 120.0 ?
C10 C9 C8 . . 115.2(4) ?
C14 C9 C8 . . 124.7(4) ?
C9 C10 C11 . . 120.0 ?
C9 C10 H10 . . 120.0 ?
C11 C10 H10 . . 120.0 ?
C10 C11 C12 . . 120.0 ?
C10 C11 H11 . . 120.0 ?
C12 C11 H11 . . 120.0 ?
C11 C12 C13 . . 120.0 ?
C11 C12 H12 . . 120.0 ?
C13 C12 H12 . . 120.0 ?
C14 C13 C12 . . 120.0 ?
C14 C13 H13 . . 120.0 ?
C12 C13 H13 . . 120.0 ?
O6 C14 C13 . . 114.3(4) ?
O6 C14 C9 . . 125.7(4) ?
C13 C14 C9 . . 120.0 ?
C14 O6 Cu2 . . 126.5(3) ?
O6B Cu2B O1B . 5_666 173.0(2) ?
O6B Cu2B N2B . . 91.4(6) ?
O1B Cu2B N2B 5_666 . 90.8(6) ?
O6B Cu2B O2B . 5_666 96.25(18) ?
O1B Cu2B O2B 5_666 5_666 81.39(17) ?
N2B Cu2B O2B . 5_666 172.1(6) ?
N1B O1B Cu1 . . 117.9(8) ?
N1B O1B Cu2B . 5_666 112.6(9) ?
Cu1 O1B Cu2B . 5_666 113.2(2) ?
C1B N1B O1B . . 111.5(13) ?
C1B N1B Cu3B . . 127.9(12) ?
O1B N1B Cu3B . . 119.2(12) ?
O2B C1B N1B . . 121.9(9) ?
O2B C1B C2B . . 119.1(5) ?
N1B C1B C2B . . 119.0(9) ?
C1B O2B Cu2B . 5_666 110.1(4) ?
C3B C2B C7B . . 120.0 ?
C3B C2B C1B . . 115.0(6) ?
C7B C2B C1B . . 125.0(6) ?
C2B C3B C4B . . 120.0 ?
C2B C3B H3B . . 120.0 ?
C4B C3B H3B . . 120.0 ?
C5B C4B C3B . . 120.0 ?
C5B C4B H4B . . 120.0 ?
C3B C4B H4B . . 120.0 ?
C4B C5B C6B . . 120.0 ?
C4B C5B H5B . . 120.0 ?
C6B C5B H5B . . 120.0 ?
C7B C6B C5B . . 120.0 ?
C7B C6B H6B . . 120.0 ?
C5B C6B H6B . . 120.0 ?
O3B C7B C6B . . 114.5(6) ?
O3B C7B C2B . . 125.5(6) ?
C6B C7B C2B . . 120.0 ?
C7B O3B Cu3B . . 124.8(4) ?
O3B Cu3B O4B . . 167.9(2) ?
O3B Cu3B N1B . . 94.3(6) ?
O4B Cu3B N1B . . 88.2(6) ?
O3B Cu3B O5B . . 98.81(17) ?
O4B Cu3B O5B . . 80.99(16) ?
N1B Cu3B O5B . . 163.5(6) ?
N2B O4B Cu1 . . 119.9(9) ?
N2B O4B Cu3B . . 114.3(7) ?
Cu1 O4B Cu3B . . 121.3(2) ?
C8B N2B O4B . . 110.2(12) ?
C8B N2B Cu2B . . 132.9(14) ?
O4B N2B Cu2B . . 114.8(12) ?
O5B C8B N2B . . 122.6(9) ?
O5B C8B C9B . . 120.7(5) ?
N2B C8B C9B . . 116.8(9) ?
C8B O5B Cu3B . . 111.6(3) ?
C10B C9B C14B . . 120.0 ?
C10B C9B C8B . . 114.5(5) ?
C14B C9B C8B . . 125.5(5) ?
C11B C10B C9B . . 120.0 ?
C11B C10B H10B . . 120.0 ?
C9B C10B H10B . . 120.0 ?
C10B C11B C12B . . 120.0 ?
C10B C11B H11B . . 120.0 ?
C12B C11B H11B . . 120.0 ?
C13B C12B C11B . . 120.0 ?
C13B C12B H12B . . 120.0 ?
C11B C12B H12B . . 120.0 ?
C12B C13B C14B . . 120.0 ?
C12B C13B H13B . . 120.0 ?
C14B C13B H13B . . 120.0 ?
O6B C14B C13B . . 114.7(5) ?
O6B C14B C9B . . 125.2(5) ?
C13B C14B C9B . . 120.0 ?
C14B O6B Cu2B . . 127.0(4) ?
C21B N3 C21 . . 174.9(5) ?
C21B N3 C15 . . 67.5(5) ?
C21 N3 C15 . . 112.3(2) ?
C21B N3 C15B . . 116.9(6) ?
C21 N3 C15B . . 63.4(4) ?
C15 N3 C15B . . 175.2(4) ?
C21B N3 C17 . . 77.0(4) ?
C21 N3 C17 . . 107.4(2) ?
C15 N3 C17 . . 111.1(2) ?
C15B N3 C17 . . 69.3(4) ?
C21B N3 C19 . . 64.1(5) ?
C21 N3 C19 . . 111.6(2) ?
C15 N3 C19 . . 105.5(2) ?
C15B N3 C19 . . 78.6(4) ?
C17 N3 C19 . . 109.0(2) ?
C21B N3 C17B . . 108.5(6) ?
C21 N3 C17B . . 67.2(4) ?
C15 N3 C17B . . 70.0(4) ?
C15B N3 C17B . . 109.1(6) ?
C17 N3 C17B . . 174.1(4) ?
C19 N3 C17B . . 75.9(4) ?
C21B N3 C19B . . 112.1(6) ?
C21 N3 C19B . . 72.2(4) ?
C15 N3 C19B . . 72.6(4) ?
C15B N3 C19B . . 103.5(5) ?
C17 N3 C19B . . 69.2(4) ?
C19 N3 C19B . . 176.2(4) ?
C17B N3 C19B . . 106.2(6) ?
C16 C15 N3 . . 114.3(3) ?
C16 C15 H15A . . 108.7 ?
N3 C15 H15A . . 108.7 ?
C16 C15 H15B . . 108.7 ?
N3 C15 H15B . . 108.7 ?
H15A C15 H15B . . 107.6 ?
C18 C17 N3 . . 115.4(3) ?
C18 C17 H17A . . 108.4 ?
N3 C17 H17A . . 108.4 ?
C18 C17 H17B . . 108.4 ?
N3 C17 H17B . . 108.4 ?
H17A C17 H17B . . 107.5 ?
C20 C19 N3 . . 114.6(3) ?
C20 C19 H19A . . 108.6 ?
N3 C19 H19A . . 108.6 ?
C20 C19 H19B . . 108.6 ?
N3 C19 H19B . . 108.6 ?
H19A C19 H19B . . 107.6 ?
N3 C21 C22 . . 114.1(4) ?
N3 C21 H21A . . 108.7 ?
C22 C21 H21A . . 108.7 ?
N3 C21 H21B . . 108.7 ?
C22 C21 H21B . . 108.7 ?
H21A C21 H21B . . 107.6 ?
C16B C15B N3 . . 111.7(10) ?
C16B C15B H15C . . 109.3 ?
N3 C15B H15C . . 109.3 ?
C16B C15B H15D . . 109.3 ?
N3 C15B H15D . . 109.3 ?
H15C C15B H15D . . 107.9 ?
C15B C16B H16D . . 109.5 ?
C15B C16B H16E . . 109.5 ?
H16D C16B H16E . . 109.5 ?
C15B C16B H16F . . 109.5 ?
H16D C16B H16F . . 109.5 ?
H16E C16B H16F . . 109.5 ?
C18B C17B N3 . . 118.0(15) ?
C18B C17B H17C . . 107.8 ?
N3 C17B H17C . . 107.8 ?
C18B C17B H17D . . 107.8 ?
N3 C17B H17D . . 107.8 ?
H17C C17B H17D . . 107.1 ?
C17B C18B H18D . . 109.5 ?
C17B C18B H18E . . 109.5 ?
H18D C18B H18E . . 109.5 ?
C17B C18B H18F . . 109.5 ?
H18D C18B H18F . . 109.5 ?
H18E C18B H18F . . 109.5 ?
C20B C19B N3 . . 115.1(11) ?
C20B C19B H19C . . 108.5 ?
N3 C19B H19C . . 108.5 ?
C20B C19B H19D . . 108.5 ?
N3 C19B H19D . . 108.5 ?
H19C C19B H19D . . 107.5 ?
C19B C20B H20D . . 109.5 ?
C19B C20B H20E . . 109.5 ?
H20D C20B H20E . . 109.5 ?
C19B C20B H20F . . 109.5 ?
H20D C20B H20F . . 109.5 ?
H20E C20B H20F . . 109.5 ?
N3 C21B C22B . . 114.6(10) ?
N3 C21B H21C . . 108.6 ?
C22B C21B H21C . . 108.6 ?
N3 C21B H21D . . 108.6 ?
C22B C21B H21D . . 108.6 ?
H21C C21B H21D . . 107.6 ?
C21B C22B H22D . . 109.5 ?
C21B C22B H22E . . 109.5 ?
H22D C22B H22E . . 109.5 ?
C21B C22B H22F . . 109.5 ?
H22D C22B H22F . . 109.5 ?
H22E C22B H22F . . 109.5 ?
O7 C23 N4 . . 122.2(8) ?
O7 C23 H23 . . 118.9 ?
N4 C23 H23 . . 118.9 ?
C23 N4 C25 . . 121.3(7) ?
C23 N4 C24 . . 120.9(7) ?
C25 N4 C24 . . 117.7(7) ?
O7B C23B N4B . . 122.1(10) ?
O7B C23B H23B . . 118.9 ?
N4B C23B H23B . . 118.9 ?
C23B N4B C24B . . 120.3(9) ?
C23B N4B C25B . . 121.8(11) ?
C24B N4B C25B . . 117.1(9) ?
N4B C24B H24D . . 109.5 ?
N4B C24B H24E . . 109.5 ?
H24D C24B H24E . . 109.5 ?
N4B C24B H24F . . 109.5 ?
H24D C24B H24F . . 109.5 ?
H24E C24B H24F . . 109.5 ?
N4B C25B H25D . . 109.5 ?
N4B C25B H25E . . 109.5 ?
H25D C25B H25E . . 109.5 ?
N4B C25B H25F . . 109.5 ?
H25D C25B H25F . . 109.5 ?
H25E C25B H25F . . 109.5 ?

loop_
_geom_bond_atom_site_label_1
_geom_bond_atom_site_label_2
_geom_bond_site_symmetry_2
_geom_bond_distance
_geom_bond_publ_flag
Cu1 O4 5_666 1.875(2) ?
Cu1 O4 . 1.875(2) ?
Cu1 O4B . 1.879(4) ?
Cu1 O4B 5_666 1.879(4) ?
Cu1 O1 . 1.903(2) ?
Cu1 O1 5_666 1.903(2) ?
Cu1 O1B . 1.905(4) ?
Cu1 O1B 5_666 1.905(4) ?
Cu2 O6 . 1.887(3) ?
Cu2 N2 . 1.919(12) ?
Cu2 O1 5_666 1.927(2) ?
Cu2 O2 5_666 1.956(3) ?
O1 N1 . 1.390(12) ?
O1 Cu2 5_666 1.927(2) ?
N1 C1 . 1.331(14) ?
N1 Cu3 . 1.927(11) ?
C1 O2 . 1.298(4) ?
C1 C2 . 1.485(4) ?
O2 Cu2 5_666 1.956(3) ?
C2 C3 . 1.3900 ?
C2 C7 . 1.3900 ?
C3 C4 . 1.3900 ?
C3 H3 . 0.9500 ?
C4 C5 . 1.3900 ?
C4 H4 . 0.9500 ?
C5 C6 . 1.3900 ?
C5 H5 . 0.9500 ?
C6 C7 . 1.3900 ?
C6 H6 . 0.9500 ?
C7 O3 . 1.354(4) ?
O3 Cu3 . 1.868(3) ?
Cu3 O4 . 1.886(3) ?
Cu3 O5 . 1.949(3) ?
O4 N2 . 1.432(12) ?
N2 C8 . 1.298(12) ?
C8 O5 . 1.297(4) ?
C8 C9 . 1.485(4) ?
C9 C10 . 1.3900 ?
C9 C14 . 1.3900 ?
C10 C11 . 1.3900 ?
C10 H10 . 0.9500 ?
C11 C12 . 1.3900 ?
C11 H11 . 0.9500 ?
C12 C13 . 1.3900 ?
C12 H12 . 0.9500 ?
C13 C14 . 1.3900 ?
C13 H13 . 0.9500 ?
C14 O6 . 1.355(4) ?
Cu2B O6B . 1.879(4) ?
Cu2B O1B 5_666 1.928(4) ?
Cu2B N2B . 1.946(19) ?
Cu2B O2B 5_666 1.953(5) ?
O1B N1B . 1.391(18) ?
O1B Cu2B 5_666 1.928(4) ?
N1B C1B . 1.329(19) ?
N1B Cu3B . 1.928(18) ?
C1B O2B . 1.297(7) ?
C1B C2B . 1.492(6) ?
O2B Cu2B 5_666 1.953(5) ?
C2B C3B . 1.3900 ?
C2B C7B . 1.3900 ?
C3B C4B . 1.3900 ?
C3B H3B . 0.9500 ?
C4B C5B . 1.3900 ?
C4B H4B . 0.9500 ?
C5B C6B . 1.3900 ?
C5B H5B . 0.9500 ?
C6B C7B . 1.3900 ?
C6B H6B . 0.9500 ?
C7B O3B . 1.357(5) ?
O3B Cu3B . 1.867(4) ?
Cu3B O4B . 1.891(4) ?
Cu3B O5B . 1.958(4) ?
O4B N2B . 1.434(19) ?
N2B C8B . 1.297(18) ?
C8B O5B . 1.286(7) ?
C8B C9B . 1.481(6) ?
C9B C10B . 1.3900 ?
C9B C14B . 1.3900 ?
C10B C11B . 1.3900 ?
C10B H10B . 0.9500 ?
C11B C12B . 1.3900 ?
C11B H11B . 0.9500 ?
C12B C13B . 1.3900 ?
C12B H12B . 0.9500 ?
C13B C14B . 1.3900 ?
C13B H13B . 0.9500 ?
C14B O6B . 1.355(5) ?
N3 C21B . 1.454(11) ?
N3 C21 . 1.495(4) ?
N3 C15 . 1.515(3) ?
N3 C15B . 1.517(9) ?
N3 C17 . 1.524(4) ?
N3 C19 . 1.541(4) ?
N3 C17B . 1.550(10) ?
N3 C19B . 1.590(10) ?
C15 C16 . 1.499(7) ?
C15 H15A . 0.9900 ?
C15 H15B . 0.9900 ?
C16 H16A . 0.9800 ?
C16 H16B . 0.9800 ?
C16 H16C . 0.9800 ?
C17 C18 . 1.496(6) ?
C17 H17A . 0.9900 ?
C17 H17B . 0.9900 ?
C18 H18A . 0.9800 ?
C18 H18B . 0.9800 ?
C18 H18C . 0.9800 ?
C19 C20 . 1.509(6) ?
C19 H19A . 0.9900 ?
C19 H19B . 0.9900 ?
C20 H20A . 0.9800 ?
C20 H20B . 0.9800 ?
C20 H20C . 0.9800 ?
C21 C22 . 1.508(9) ?
C21 H21A . 0.9900 ?
C21 H21B . 0.9900 ?
C22 H22A . 0.9800 ?
C22 H22B . 0.9800 ?
C22 H22C . 0.9800 ?
C15B C16B . 1.514(13) ?
C15B H15C . 0.9900 ?
C15B H15D . 0.9900 ?
C16B H16D . 0.9800 ?
C16B H16E . 0.9800 ?
C16B H16F . 0.9800 ?
C17B C18B . 1.499(15) ?
C17B H17C . 0.9900 ?
C17B H17D . 0.9900 ?
C18B H18D . 0.9800 ?
C18B H18E . 0.9800 ?
C18B H18F . 0.9800 ?
C19B C20B . 1.505(14) ?
C19B H19C . 0.9900 ?
C19B H19D . 0.9900 ?
C20B H20D . 0.9800 ?
C20B H20E . 0.9800 ?
C20B H20F . 0.9800 ?
C21B C22B . 1.505(12) ?
C21B H21C . 0.9900 ?
C21B H21D . 0.9900 ?
C22B H22D . 0.9800 ?
C22B H22E . 0.9800 ?
C22B H22F . 0.9800 ?
O7 C23 . 1.288(11) ?
C23 N4 . 1.337(9) ?
C23 H23 . 0.9500 ?
N4 C25 . 1.434(9) ?
N4 C24 . 1.454(8) ?
C24 H24A . 0.9800 ?
C24 H24B . 0.9800 ?
C24 H24C . 0.9800 ?
C25 H25A . 0.9800 ?
C25 H25B . 0.9800 ?
C25 H25C . 0.9800 ?
O7B C23B . 1.272(13) ?
C23B N4B . 1.338(11) ?
C23B H23B . 0.9500 ?
N4B C24B . 1.446(10) ?
N4B C25B . 1.455(11) ?
C24B H24D . 0.9800 ?
C24B H24E . 0.9800 ?
C24B H24F . 0.9800 ?
C25B H25D . 0.9800 ?
C25B H25E . 0.9800 ?
C25B H25F . 0.9800 ?

loop_
_geom_torsion_atom_site_label_1
_geom_torsion_atom_site_label_2
_geom_torsion_atom_site_label_3
_geom_torsion_atom_site_label_4
_geom_torsion_site_symmetry_1
_geom_torsion_site_symmetry_2
_geom_torsion_site_symmetry_3
_geom_torsion_site_symmetry_4
_geom_torsion
_geom_torsion_publ_flag
O4 Cu1 O1 N1 5_666 . . . -166.7(10) ?
O4 Cu1 O1 N1 . . . . 13.3(10) ?
O4B Cu1 O1 N1 . . . . 20.2(10) ?
O4B Cu1 O1 N1 5_666 . . . -159.8(10) ?
O1B Cu1 O1 N1 . . . . 15.5(10) ?
O1B Cu1 O1 N1 5_666 . . . -164.5(10) ?
O4 Cu1 O1 Cu2 5_666 . . 5_666 -31.57(14) ?
O4 Cu1 O1 Cu2 . . . 5_666 148.43(14) ?
O4B Cu1 O1 Cu2 . . . 5_666 155.3(2) ?
O4B Cu1 O1 Cu2 5_666 . . 5_666 -24.7(2) ?
O1B Cu1 O1 Cu2 . . . 5_666 150.7(2) ?
O1B Cu1 O1 Cu2 5_666 . . 5_666 -29.3(2) ?
Cu1 O1 N1 C1 . . . . 149.6(10) ?
Cu2 O1 N1 C1 5_666 . . . 14.0(17) ?
Cu1 O1 N1 Cu3 . . . . -22.5(17) ?
Cu2 O1 N1 Cu3 5_666 . . . -158.0(9) ?
O1 N1 C1 O2 . . . . -3(2) ?
Cu3 N1 C1 O2 . . . . 167.9(11) ?
O1 N1 C1 C2 . . . . 177.8(9) ?
Cu3 N1 C1 C2 . . . . -11(2) ?
N1 C1 O2 Cu2 . . . 5_666 -8.9(12) ?
C2 C1 O2 Cu2 . . . 5_666 170.1(2) ?
O2 C1 C2 C3 . . . . 4.3(4) ?
N1 C1 C2 C3 . . . . -176.7(11) ?
O2 C1 C2 C7 . . . . -178.0(3) ?
N1 C1 C2 C7 . . . . 1.1(12) ?
C7 C2 C3 C4 . . . . 0.0 ?
C1 C2 C3 C4 . . . . 177.9(3) ?
C2 C3 C4 C5 . . . . 0.0 ?
C3 C4 C5 C6 . . . . 0.0 ?
C4 C5 C6 C7 . . . . 0.0 ?
C5 C6 C7 O3 . . . . -179.5(3) ?
C5 C6 C7 C2 . . . . 0.0 ?
C3 C2 C7 O3 . . . . 179.4(3) ?
C1 C2 C7 O3 . . . . 1.7(4) ?
C3 C2 C7 C6 . . . . 0.0 ?
C1 C2 C7 C6 . . . . -177.7(3) ?
C6 C7 O3 Cu3 . . . . -175.1(2) ?
C2 C7 O3 Cu3 . . . . 5.5(4) ?
C7 O3 Cu3 O4 . . . . 91.1(6) ?
C7 O3 Cu3 N1 . . . . -10.8(7) ?
C7 O3 Cu3 O5 . . . . 177.8(3) ?
C1 N1 Cu3 O3 . . . . 14.2(18) ?
O1 N1 Cu3 O3 . . . . -175.2(14) ?
C1 N1 Cu3 O4 . . . . -152.8(18) ?
O1 N1 Cu3 O4 . . . . 17.7(14) ?
C1 N1 Cu3 O5 . . . . 160.7(7) ?
O1 N1 Cu3 O5 . . . . -29(4) ?
O4B Cu1 O4 N2 . . . . 144.6(8) ?
O4B Cu1 O4 N2 5_666 . . . -35.4(8) ?
O1 Cu1 O4 N2 . . . . 153.9(8) ?
O1 Cu1 O4 N2 5_666 . . . -26.1(8) ?
O1B Cu1 O4 N2 . . . . -24.5(8) ?
O1B Cu1 O4 N2 5_666 . . . 155.5(8) ?
O4B Cu1 O4 Cu3 . . . . -9.9(2) ?
O4B Cu1 O4 Cu3 5_666 . . . 170.1(2) ?
O1 Cu1 O4 Cu3 . . . . -0.56(18) ?
O1 Cu1 O4 Cu3 5_666 . . . 179.44(18) ?
O1B Cu1 O4 Cu3 . . . . -178.9(3) ?
O1B Cu1 O4 Cu3 5_666 . . . 1.1(3) ?
O3 Cu3 O4 N2 . . . . 94.1(10) ?
N1 Cu3 O4 N2 . . . . -163.4(11) ?
O5 Cu3 O4 N2 . . . . 5.3(8) ?
O3 Cu3 O4 Cu1 . . . . -110.3(5) ?
N1 Cu3 O4 Cu1 . . . . -7.7(7) ?
O5 Cu3 O4 Cu1 . . . . 160.95(19) ?
Cu1 O4 N2 C8 . . . . -161.1(8) ?
Cu3 O4 N2 C8 . . . . -5.0(15) ?
Cu1 O4 N2 Cu2 . . . . 11.6(13) ?
Cu3 O4 N2 Cu2 . . . . 167.6(6) ?
O6 Cu2 N2 C8 . . . . -6.1(16) ?
O1 Cu2 N2 C8 5_666 . . . -179.9(16) ?
O6 Cu2 N2 O4 . . . . -176.5(10) ?
O1 Cu2 N2 O4 5_666 . . . 9.7(10) ?
O4 N2 C8 O5 . . . . 1.0(16) ?
Cu2 N2 C8 O5 . . . . -169.8(10) ?
O4 N2 C8 C9 . . . . 178.0(7) ?
Cu2 N2 C8 C9 . . . . 7.2(19) ?
N2 C8 O5 Cu3 . . . . 3.3(10) ?
C9 C8 O5 Cu3 . . . . -173.6(2) ?
O3 Cu3 O5 C8 . . . . -171.2(2) ?
O4 Cu3 O5 C8 . . . . -4.6(2) ?
N1 Cu3 O5 C8 . . . . 43(2) ?
O5 C8 C9 C10 . . . . -4.6(4) ?
N2 C8 C9 C10 . . . . 178.3(9) ?
O5 C8 C9 C14 . . . . 171.6(3) ?
N2 C8 C9 C14 . . . . -5.5(10) ?
C14 C9 C10 C11 . . . . 0.0 ?
C8 C9 C10 C11 . . . . 176.4(3) ?
C9 C10 C11 C12 . . . . 0.0 ?
C10 C11 C12 C13 . . . . 0.0 ?
C11 C12 C13 C14 . . . . 0.0 ?
C12 C13 C14 O6 . . . . 179.4(3) ?
C12 C13 C14 C9 . . . . 0.0 ?
C10 C9 C14 O6 . . . . -179.3(4) ?
C8 C9 C14 O6 . . . . 4.7(4) ?
C10 C9 C14 C13 . . . . 0.0 ?
C8 C9 C14 C13 . . . . -176.0(3) ?
C13 C14 O6 Cu2 . . . . 175.9(2) ?
C9 C14 O6 Cu2 . . . . -4.7(4) ?
N2 Cu2 O6 C14 . . . . 4.2(6) ?
O2 Cu2 O6 C14 5_666 . . . -175.8(3) ?
O4B Cu1 O1B N1B . . . . 12.4(13) ?
O4B Cu1 O1B N1B 5_666 . . . -167.6(13) ?
O4B Cu1 O1B Cu2B . . . 5_666 146.8(2) ?
O4B Cu1 O1B Cu2B 5_666 . . 5_666 -33.2(2) ?
Cu2B O1B N1B C1B 5_666 . . . 11(2) ?
Cu1 O1B N1B Cu3B . . . . -22(2) ?
Cu2B O1B N1B Cu3B 5_666 . . . -156.3(12) ?
O1B N1B C1B O2B . . . . 1(2) ?
Cu3B N1B C1B O2B . . . . 166.8(13) ?
O1B N1B C1B C2B . . . . 179.5(11) ?
Cu3B N1B C1B C2B . . . . -14(3) ?
N1B C1B O2B Cu2B . . . 5_666 -11.7(15) ?
C2B C1B O2B Cu2B . . . 5_666 169.3(4) ?
O2B C1B C2B C3B . . . . -0.2(7) ?
N1B C1B C2B C3B . . . . -179.2(14) ?
O2B C1B C2B C7B . . . . 179.2(4) ?
N1B C1B C2B C7B . . . . 0.2(15) ?
C7B C2B C3B C4B . . . . 0.0 ?
C1B C2B C3B C4B . . . . 179.5(5) ?
C2B C3B C4B C5B . . . . 0.0 ?
C3B C4B C5B C6B . . . . 0.0 ?
C4B C5B C6B C7B . . . . 0.0 ?
C5B C6B C7B O3B . . . . 178.8(5) ?
C5B C6B C7B C2B . . . . 0.0 ?
C3B C2B C7B O3B . . . . -178.7(5) ?
C1B C2B C7B O3B . . . . 1.9(6) ?
C3B C2B C7B C6B . . . . 0.0 ?
C1B C2B C7B C6B . . . . -179.4(6) ?
C6B C7B O3B Cu3B . . . . -168.6(4) ?
C2B C7B O3B Cu3B . . . . 10.1(6) ?
C7B O3B Cu3B O4B . . . . 84.7(9) ?
C7B O3B Cu3B N1B . . . . -17.2(9) ?
C7B O3B Cu3B O5B . . . . 172.8(4) ?
C1B N1B Cu3B O3B . . . . 20(2) ?
O1B N1B Cu3B O3B . . . . -174.6(17) ?
O1B N1B Cu3B O4B . . . . 17.3(18) ?
C1B N1B Cu3B O5B . . . . 163.0(9) ?
O1B N1B Cu3B O5B . . . . -32(4) ?
O1B Cu1 O4B Cu3B . . . . 0.2(3) ?
O1B Cu1 O4B Cu3B 5_666 . . . -179.8(3) ?
O3B Cu3B O4B N2B . . . . 93.2(19) ?
N1B Cu3B O4B N2B . . . . -164.3(19) ?
O5B Cu3B O4B N2B . . . . 3.2(17) ?
O3B Cu3B O4B Cu1 . . . . -110.7(8) ?
N1B Cu3B O4B Cu1 . . . . -8.2(8) ?
O5B Cu3B O4B Cu1 . . . . 159.3(3) ?
Cu1 O4B N2B C8B . . . . -157.7(16) ?
Cu3B O4B N2B C8B . . . . -1(3) ?
Cu1 O4B N2B Cu2B . . . . 8(3) ?
Cu3B O4B N2B Cu2B . . . . 164.5(12) ?
O6B Cu2B N2B C8B . . . . -12(3) ?
O1B Cu2B N2B C8B 5_666 . . . 175(3) ?
O6B Cu2B N2B O4B . . . . -173(2) ?
O1B Cu2B N2B O4B 5_666 . . . 14(2) ?
O4B N2B C8B O5B . . . . -3(3) ?
Cu2B N2B C8B O5B . . . . -165(2) ?
O4B N2B C8B C9B . . . . 176.5(15) ?
Cu2B N2B C8B C9B . . . . 14(4) ?
N2B C8B O5B Cu3B . . . . 6(2) ?
C9B C8B O5B Cu3B . . . . -173.9(4) ?
O3B Cu3B O5B C8B . . . . -172.4(4) ?
O4B Cu3B O5B C8B . . . . -4.7(4) ?
N1B Cu3B O5B C8B . . . . 45(3) ?
O5B C8B C9B C10B . . . . -8.9(7) ?
N2B C8B C9B C10B . . . . 171.4(19) ?
O5B C8B C9B C14B . . . . 170.7(4) ?
N2B C8B C9B C14B . . . . -9(2) ?
C14B C9B C10B C11B . . . . 0.0 ?
C8B C9B C10B C11B . . . . 179.6(5) ?
C9B C10B C11B C12B . . . . 0.0 ?
C10B C11B C12B C13B . . . . 0.0 ?
C11B C12B C13B C14B . . . . 0.0 ?
C12B C13B C14B O6B . . . . 177.0(5) ?
C12B C13B C14B C9B . . . . 0.0 ?
C10B C9B C14B O6B . . . . -176.7(6) ?
C8B C9B C14B O6B . . . . 3.7(6) ?
C10B C9B C14B C13B . . . . 0.0 ?
C8B C9B C14B C13B . . . . -179.6(6) ?
C13B C14B O6B Cu2B . . . . -179.7(4) ?
C9B C14B O6B Cu2B . . . . -2.8(7) ?
N2B Cu2B O6B C14B . . . . 4.8(12) ?
O2B Cu2B O6B C14B 5_666 . . . -176.9(5) ?
C21B N3 C15 C16 . . . . 126.6(8) ?
C21 N3 C15 C16 . . . . -58.8(6) ?
C17 N3 C15 C16 . . . . 61.4(6) ?
C19 N3 C15 C16 . . . . 179.4(6) ?
C17B N3 C15 C16 . . . . -112.4(7) ?
C19B N3 C15 C16 . . . . 2.8(7) ?
C21B N3 C17 C18 . . . . -5.5(6) ?
C21 N3 C17 C18 . . . . 177.0(3) ?
C15 N3 C17 C18 . . . . 53.9(4) ?
C15B N3 C17 C18 . . . . -131.2(5) ?
C19 N3 C17 C18 . . . . -61.9(4) ?
C19B N3 C17 C18 . . . . 114.6(5) ?
C21B N3 C19 C20 . . . . -123.5(6) ?
C21 N3 C19 C20 . . . . 59.4(4) ?
C15 N3 C19 C20 . . . . -178.4(4) ?
C15B N3 C19 C20 . . . . 4.2(5) ?
C17 N3 C19 C20 . . . . -59.0(4) ?
C17B N3 C19 C20 . . . . 117.4(6) ?
C15 N3 C21 C22 . . . . -61.4(4) ?
C15B N3 C21 C22 . . . . 120.9(6) ?
C17 N3 C21 C22 . . . . 176.2(4) ?
C19 N3 C21 C22 . . . . 56.8(5) ?
C17B N3 C21 C22 . . . . -6.4(6) ?
C19B N3 C21 C22 . . . . -123.3(5) ?
C21B N3 C15B C16B . . . . 55.7(13) ?
C21 N3 C15B C16B . . . . -118.6(12) ?
C17 N3 C15B C16B . . . . 118.3(12) ?
C19 N3 C15B C16B . . . . 2.8(11) ?
C17B N3 C15B C16B . . . . -67.7(12) ?
C19B N3 C15B C16B . . . . 179.5(11) ?
C21B N3 C17B C18B . . . . 177.3(16) ?
C21 N3 C17B C18B . . . . -5.6(15) ?
C15 N3 C17B C18B . . . . 120.6(16) ?
C15B N3 C17B C18B . . . . -54.4(17) ?
C19 N3 C17B C18B . . . . -126.8(16) ?
C19B N3 C17B C18B . . . . 56.6(17) ?
C21B N3 C19B C20B . . . . -60(2) ?
C21 N3 C19B C20B . . . . 117(2) ?
C15 N3 C19B C20B . . . . -4.2(19) ?
C15B N3 C19B C20B . . . . 173(2) ?
C17 N3 C19B C20B . . . . -126(2) ?
C17B N3 C19B C20B . . . . 58(2) ?
C15 N3 C21B C22B . . . . -124.4(12) ?
C15B N3 C21B C22B . . . . 53.7(13) ?
C17 N3 C21B C22B . . . . -4.8(11) ?
C19 N3 C21B C22B . . . . 114.1(12) ?
C17B N3 C21B C22B . . . . 177.5(11) ?
C19B N3 C21B C22B . . . . -65.6(12) ?
O7 C23 N4 C25 . . . . 176.5(12) ?
O7 C23 N4 C24 . . . . -7(2) ?
O7B C23B N4B C24B . . . . -5(2) ?
O7B C23B N4B C25B . . . . -174.3(15) ?
